data_7708530
loop_
_publ_author_name
'Zhu, Ke'
'Fan, Ruiqing'
'Zhang, Jian'
'Jiang, Xin'
'Jia, Wenwen'
'Wang, Bowen'
'Lu, Haoyang'
'Wu, Jingkun'
'Wang, Ping'
'Yang, Yulin'

_publ_section_title
;
 Dual-emission 3D supramolecular framework hydrogel beads: highly
 selective detection of antibiotics and mechanism research
;
_journal_name_full 'Dalton Transactions'
_journal_paper_doi 10.1039/D1DT02733F
_journal_year 2021
_chemical_formula_sum 'C78 H53 Cl Cu5 N15 O20'
_chemical_formula_weight 1873.55
_space_group_crystal_system triclinic
_space_group_IT_number 2
_space_group_name_Hall '-P 1'
_space_group_name_H-M_alt 'P -1'
_atom_sites_solution_hydrogens geom
_audit_creation_method SHELXL-2014/7
_audit_update_record
;
2021-09-18 deposited with the CCDC.	2021-10-07 downloaded from the CCDC.
;
_cell_angle_alpha 84.923(6)
_cell_angle_beta 80.195(6)
_cell_angle_gamma 87.158(6)
_cell_formula_units_Z 2
_cell_length_a 13.832(2)
_cell_length_b 14.555(3)
_cell_length_c 20.138(4)
_cell_measurement_reflns_used 13579
_cell_measurement_temperature 298(2)
_cell_measurement_theta_max 24.732
_cell_measurement_theta_min 2.088
_cell_volume 3976.9(13)
_computing_cell_refinement 'Bruker SMART'
_computing_data_collection 'Bruker SMART'
_computing_data_reduction 'Bruker SAINT'
_computing_molecular_graphics SHELXP-2014/7
_computing_publication_material SHELXTL
_computing_structure_refinement 'SHELXL-2014/7 (Sheldrick, 2014)'
_computing_structure_solution 'SHELXL-2014/7 (Sheldrick, 2014)'
_diffrn_ambient_temperature 298(2)
_diffrn_measured_fraction_theta_full 0.986
_diffrn_measured_fraction_theta_max 0.986
_diffrn_measurement_device_type 'Bruker Smart APEX CCD area detector'
_diffrn_measurement_method 'phi and omega scans'
_diffrn_radiation_type MoK\a
_diffrn_radiation_wavelength 0.71073
_diffrn_reflns_av_R_equivalents 0.0717
_diffrn_reflns_av_unetI/netI 0.0390
_diffrn_reflns_Laue_measured_fraction_full 0.986
_diffrn_reflns_Laue_measured_fraction_max 0.986
_diffrn_reflns_limit_h_max 16
_diffrn_reflns_limit_h_min -16
_diffrn_reflns_limit_k_max 17
_diffrn_reflns_limit_k_min -17
_diffrn_reflns_limit_l_max 23
_diffrn_reflns_limit_l_min -23
_diffrn_reflns_number 91202
_diffrn_reflns_point_group_measured_fraction_full 0.986
_diffrn_reflns_point_group_measured_fraction_max 0.986
_diffrn_reflns_theta_full 24.732
_diffrn_reflns_theta_max 24.732
_diffrn_reflns_theta_min 2.088
_exptl_absorpt_coefficient_mu 1.431
_exptl_absorpt_correction_T_max 0.893
_exptl_absorpt_correction_T_min 0.869
_exptl_absorpt_correction_type multi-scan
_exptl_absorpt_process_details 'Bruker SADABS, 2006/1'
_exptl_crystal_colour Blue
_exptl_crystal_density_diffrn 1.565
_exptl_crystal_description Block
_exptl_crystal_F_000 1896
_exptl_crystal_size_max 0.15
_exptl_crystal_size_mid 0.13
_exptl_crystal_size_min 0.12
_refine_diff_density_max 1.995
_refine_diff_density_min -1.232
_refine_diff_density_rms 0.094
_refine_ls_extinction_method none
_refine_ls_goodness_of_fit_ref 1.028
_refine_ls_hydrogen_treatment constr
_refine_ls_matrix_type full
_refine_ls_number_parameters 1070
_refine_ls_number_reflns 13394
_refine_ls_number_restraints 25
_refine_ls_restrained_S_all 1.067
_refine_ls_R_factor_all 0.0734
_refine_ls_R_factor_gt 0.0556
_refine_ls_shift/su_max 0.012
_refine_ls_shift/su_mean 0.000
_refine_ls_structure_factor_coef Fsqd
_refine_ls_weighting_details 'w=1/[\s^2^(Fo^2^)+(0.0964P)^2^+8.7838P] where P=(Fo^2^+2Fc^2^)/3'
_refine_ls_weighting_scheme calc
_refine_ls_wR_factor_gt 0.1560
_refine_ls_wR_factor_ref 0.1730
_reflns_Friedel_coverage 0.000
_reflns_number_gt 10445
_reflns_number_total 13394
_reflns_threshold_expression 'I > 2\s(I)'
_cod_data_source_file d1dt02733f2.cif
_cod_data_source_block ZK_a
_cod_database_code 7708530
_shelx_shelxl_version_number 2014/7
_shelx_space_group_comment
;
The symmetry employed for this shelxl refinement is uniquely defined
by the following loop, which should always be used as a source of
symmetry information in preference to the above space-group names.
They are only intended as comments.
;
_shelx_estimated_absorpt_t_min 0.869
_shelx_estimated_absorpt_t_max 0.893

loop_
_space_group_symop_operation_xyz
'x, y, z'
'-x, -y, -z'

loop_
_atom_site_label
_atom_site_type_symbol
_atom_site_fract_x
_atom_site_fract_y
_atom_site_fract_z
_atom_site_U_iso_or_equiv
_atom_site_adp_type
_atom_site_occupancy
_atom_site_site_symmetry_order
_atom_site_calc_flag
_atom_site_refinement_flags_posn
_atom_site_refinement_flags_adp
_atom_site_refinement_flags_occupancy
_atom_site_disorder_assembly
_atom_site_disorder_group
Cu1 Cu 0.22787(9) 0.59477(7) 0.62909(5) 0.0899(3) Uani 1 1 d D U . . .
N1 N 0.6090(3) 0.1192(3) 0.1274(2) 0.0452(10) Uani 1 1 d . . . . .
Cu2 Cu 0.56688(4) 0.06598(4) 0.24240(3) 0.03311(16) Uani 1 1 d . . . . .
N2 N 0.5402(3) 0.1922(3) 0.1213(2) 0.0453(10) Uani 1 1 d . . . . .
Cu3 Cu 1.25098(4) 0.22692(4) -0.01392(3) 0.03388(16) Uani 1 1 d . . . . .
N3 N 0.3228(4) 0.5028(3) 0.5780(2) 0.0620(14) Uani 1 1 d . . . . .
Cu4 Cu 0.53261(4) 0.03121(4) 0.37625(3) 0.03047(15) Uani 1 1 d . . . . .
N4 N 0.3378(4) 0.5207(3) 0.5065(2) 0.0633(15) Uani 1 1 d . . . . .
Cu5 Cu 1.12031(4) 0.36920(4) -0.00536(3) 0.02898(15) Uani 1 1 d . . . . .
N5 N 0.9304(5) 0.3964(4) -0.3619(3) 0.0797(19) Uani 1 1 d . . . . .
O5 O 1.1413(3) 0.3548(3) 0.08852(18) 0.0534(10) Uani 1 1 d . . . . .
N6 N 0.8675(5) 0.4751(5) -0.3605(3) 0.084(2) Uani 1 1 d . . . . .
N12 N 1.3715(4) 0.1230(4) -0.0364(3) 0.0641(14) Uani 1 1 d . . . . .
N7 N -0.0269(3) -0.1172(4) 0.4473(3) 0.0589(13) Uani 1 1 d . . . . .
N8 N -0.0441(3) -0.1375(4) 0.5178(3) 0.0588(13) Uani 1 1 d . . . . .
O8 O 0.6877(2) 0.2431(2) 0.08329(19) 0.0441(8) Uani 1 1 d . . . . .
N9 N -0.2329(8) 0.7050(8) 0.4848(6) 0.140(4) Uani 1 1 d . . . . .
O9 O 0.1069(2) -0.0911(3) 0.48725(18) 0.0475(9) Uani 1 1 d . . . . .
N10 N 0.1890(6) 0.5927(5) 0.7286(3) 0.096(2) Uani 1 1 d D . . . .
C3 C 0.1561(6) 0.5968(5) 0.7799(3) 0.076(2) Uani 1 1 d D . . . .
C2 C 0.1121(7) 0.5970(7) 0.8539(3) 0.105(3) Uani 1 1 d D . . . .
H2D H 0.1520 0.6321 0.8763 0.127 Uiso 1 1 calc R U . . .
H2E H 0.1095 0.5348 0.8741 0.127 Uiso 1 1 calc R U . . .
H2F H 0.0470 0.6243 0.8582 0.127 Uiso 1 1 calc R U . . .
N15 N 0.1081(5) 0.5935(6) 0.5868(4) 0.120(3) Uani 1 1 d D U . . .
C201 C 0.0579(5) 0.6030(6) 0.5516(4) 0.092(2) Uani 1 1 d D U . . .
C200 C -0.0317(6) 0.6221(8) 0.5176(5) 0.121(3) Uani 1 1 d D U . . .
H20B H -0.0140 0.6144 0.4702 0.181 Uiso 1 1 calc R U . . .
H20C H -0.0817 0.5798 0.5374 0.181 Uiso 1 1 calc R U . . .
H20D H -0.0561 0.6842 0.5238 0.181 Uiso 1 1 calc R U . . .
N17 N 0.8638(19) 0.1855(11) 0.8890(15) 0.371(15) Uiso 1 1 d D . . . .
C205 C 0.8498(14) 0.2536(11) 0.9046(13) 0.268(11) Uiso 1 1 d D . . . .
C203 C 0.8489(8) 0.3541(8) 0.9189(5) 0.120(4) Uani 1 1 d D . . . .
H20A H 0.9103 0.3673 0.9316 0.179 Uiso 1 1 calc R U . . .
H20E H 0.7963 0.3661 0.9552 0.179 Uiso 1 1 calc R U . . .
H20F H 0.8395 0.3925 0.8791 0.179 Uiso 1 1 calc R U . . .
O10 O 0.3981(3) 0.0245(3) 0.35818(18) 0.0534(10) Uani 1 1 d . . . . .
N11 N 0.2909(5) 0.7103(4) 0.5795(4) 0.0797(18) Uani 1 1 d . . . . .
C1 C 0.3729(8) 0.8103(7) 0.4785(5) 0.110(3) Uani 1 1 d . . . . .
H1AB H 0.3372 0.8683 0.4750 0.131 Uiso 1 1 calc R U . . .
H1B H 0.3735 0.7792 0.4383 0.131 Uiso 1 1 calc R U . . .
H1C H 0.4391 0.8209 0.4835 0.131 Uiso 1 1 calc R U . . .
C4 C 0.3276(5) 0.7554(5) 0.5348(4) 0.0698(18) Uani 1 1 d . . . . .
C5 C -0.2769(7) 0.8747(8) 0.4943(6) 0.115(3) Uani 1 1 d . . . . .
H5B H -0.3142 0.8964 0.4596 0.173 Uiso 1 1 calc R U . . .
H5C H -0.2177 0.9084 0.4885 0.173 Uiso 1 1 calc R U . . .
H5D H -0.3152 0.8838 0.5378 0.173 Uiso 1 1 calc R U . . .
C6 C -0.2532(6) 0.7807(9) 0.4897(5) 0.087(3) Uani 1 1 d . . . . .
C7 C 1.5398(6) 0.0548(7) -0.0950(5) 0.101(3) Uani 1 1 d . . . . .
H7A H 1.5436 0.0614 -0.1433 0.151 Uiso 1 1 calc R U . . .
H7B H 1.5461 -0.0094 -0.0802 0.151 Uiso 1 1 calc R U . . .
H7C H 1.5919 0.0875 -0.0828 0.151 Uiso 1 1 calc R U . . .
C8 C 0.5996(3) 0.5200(3) 0.0663(2) 0.0351(10) Uani 1 1 d . . . . .
C9 C 0.9683(3) 0.1250(3) 0.0606(2) 0.0349(10) Uani 1 1 d . . . . .
C10 C 0.8727(4) 0.1629(3) 0.0691(2) 0.0372(11) Uani 1 1 d . . . . .
H10A H 0.8621 0.2254 0.0574 0.045 Uiso 1 1 calc R U . . .
C11 C 0.1729(3) -0.1041(4) 0.6816(3) 0.0389(11) Uani 1 1 d . . . . .
C12 C 1.0505(4) 0.1867(3) 0.0322(2) 0.0369(11) Uani 1 1 d . . . . .
C13 C 0.1476(3) -0.0974(3) 0.6177(3) 0.0395(11) Uani 1 1 d . . . . .
H13A H 0.1906 -0.0709 0.5812 0.047 Uiso 1 1 calc R U . . .
C14 C 0.0357(4) -0.1211(4) 0.5390(3) 0.0448(12) Uani 1 1 d . . . . .
C15 C 1.2128(3) 0.3133(3) 0.1839(3) 0.0379(11) Uani 1 1 d . . . . .
C16 C 0.6275(3) 0.4280(3) 0.0702(2) 0.0367(11) Uani 1 1 d . . . . .
H16A H 0.6937 0.4106 0.0609 0.044 Uiso 1 1 calc R U . . .
C17 C 0.2691(3) -0.0013(3) 0.3017(3) 0.0392(11) Uani 1 1 d . . . . .
C18 C 0.5949(4) -0.2228(3) 0.2888(2) 0.0381(11) Uani 1 1 d . . . . .
C19 C 1.1355(4) 0.2728(3) -0.1976(2) 0.0379(11) Uani 1 1 d . . . . .
C20 C 0.2131(4) -0.0297(4) 0.3628(3) 0.0417(11) Uani 1 1 d . . . . .
H20G H 0.2392 -0.0290 0.4023 0.050 Uiso 1 1 calc R U . . .
C21 C 0.4206(4) 0.4291(4) 0.4132(3) 0.0444(12) Uani 1 1 d . . . . .
C22 C 0.5012(4) 0.5460(4) 0.0817(3) 0.0428(12) Uani 1 1 d . . . . .
H22A H 0.4821 0.6082 0.0807 0.051 Uiso 1 1 calc R U . . .
C23 C 0.7932(4) 0.1085(3) 0.0949(2) 0.0377(11) Uani 1 1 d . . . . .
C24 C 0.4571(4) 0.3410(3) 0.4011(2) 0.0395(11) Uani 1 1 d . . . . .
H24A H 0.4638 0.2982 0.4373 0.047 Uiso 1 1 calc R U . . .
C25 C 0.5896(3) 0.2642(4) 0.0968(2) 0.0388(11) Uani 1 1 d . . . . .
C26 C 0.0591(4) -0.1294(4) 0.6072(3) 0.0435(12) Uani 1 1 d . . . . .
C27 C 0.8094(4) 0.0145(3) 0.1110(3) 0.0459(13) Uani 1 1 d . . . . .
H27A H 0.7565 -0.0232 0.1268 0.055 Uiso 1 1 calc R U . . .
C28 C 0.2722(3) -0.0753(3) 0.6886(3) 0.0380(11) Uani 1 1 d . . . . .
C29 C 0.7344(4) 0.7495(4) -0.2217(3) 0.0435(12) Uani 1 1 d . . . . .
H29A H 0.7007 0.7998 -0.2019 0.052 Uiso 1 1 calc R U . . .
C30 C 0.4839(4) 0.3157(3) 0.3356(3) 0.0386(11) Uani 1 1 d . . . . .
C31 C 0.3671(4) 0.4252(3) 0.5905(3) 0.0444(12) Uani 1 1 d . . . . .
C32 C 0.5573(3) 0.3601(4) 0.0879(2) 0.0376(11) Uani 1 1 d . . . . .
C33 C 0.5790(3) -0.1205(3) 0.2934(2) 0.0369(11) Uani 1 1 d . . . . .
C34 C 0.1183(4) -0.0594(4) 0.3663(3) 0.0458(12) Uani 1 1 d . . . . .
C35 C 0.3731(3) 0.0248(3) 0.3010(3) 0.0372(11) Uani 1 1 d . . . . .
C36 C 0.9826(4) 0.0320(3) 0.0783(3) 0.0420(12) Uani 1 1 d . . . . .
H36A H 1.0458 0.0058 0.0733 0.050 Uiso 1 1 calc R U . . .
C37 C 1.1603(3) 0.2833(3) -0.1295(2) 0.0361(11) Uani 1 1 d . . . . .
C38 C 1.0730(4) 0.3378(4) -0.2241(3) 0.0435(12) Uani 1 1 d . . . . .
H38A H 1.0492 0.3879 -0.1997 0.052 Uiso 1 1 calc R U . . .
C39 C 0.8359(4) 0.6122(4) -0.2142(3) 0.0425(12) Uani 1 1 d . . . . .
H39A H 0.8725 0.5709 -0.1896 0.051 Uiso 1 1 calc R U . . .
C40 C 0.6949(4) 0.1515(3) 0.1030(2) 0.0387(11) Uani 1 1 d . . . . .
C41 C 0.3954(4) 0.2630(4) 0.7720(3) 0.0437(12) Uani 1 1 d . . . . .
H41A H 0.4024 0.2273 0.8116 0.052 Uiso 1 1 calc R U . . .
C42 C 0.3964(4) 0.2781(3) 0.6526(2) 0.0397(11) Uani 1 1 d . . . . .
H42A H 0.4048 0.2516 0.6115 0.048 Uiso 1 1 calc R U . . .
C43 C 0.0625(4) -0.0907(4) 0.4317(3) 0.0454(12) Uani 1 1 d . . . . .
C44 C 1.1711(4) 0.1979(4) -0.2342(3) 0.0426(12) Uani 1 1 d . . . . .
H44A H 1.2116 0.1527 -0.2165 0.051 Uiso 1 1 calc R U . . .
C45 C 0.6781(3) 0.5902(3) 0.0460(2) 0.0370(11) Uani 1 1 d . . . . .
C46 C 0.5144(3) 0.2167(3) 0.3253(3) 0.0387(11) Uani 1 1 d . . . . .
C47 C 1.2059(3) 0.3043(3) 0.1118(3) 0.0380(11) Uani 1 1 d . . . . .
C48 C 0.3753(5) 0.3568(4) 0.7729(3) 0.0535(14) Uani 1 1 d . . . . .
H48A H 0.3692 0.3838 0.8136 0.064 Uiso 1 1 calc R U . . .
C49 C 0.4583(4) 0.3865(4) 0.1012(3) 0.0451(12) Uani 1 1 d . . . . .
H49A H 0.4109 0.3420 0.1119 0.054 Uiso 1 1 calc R U . . .
C50 C 0.4090(5) 0.4931(4) 0.3589(3) 0.0531(14) Uani 1 1 d . . . . .
H50A H 0.3825 0.5520 0.3666 0.064 Uiso 1 1 calc R U . . .
C51 C 0.9029(4) -0.0222(3) 0.1036(3) 0.0489(13) Uani 1 1 d . . . . .
H51A H 0.9133 -0.0845 0.1157 0.059 Uiso 1 1 calc R U . . .
C52 C 0.3888(4) 0.4517(3) 0.4829(3) 0.0469(13) Uani 1 1 d . . . . .
C53 C 0.1081(4) -0.1415(4) 0.7364(3) 0.0540(14) Uani 1 1 d . . . . .
H53A H 0.1240 -0.1455 0.7797 0.065 Uiso 1 1 calc R U . . .
C54 C 0.3755(4) 0.3714(3) 0.6540(3) 0.0411(11) Uani 1 1 d . . . . .
C55 C 0.2296(4) -0.0019(4) 0.2429(3) 0.0525(14) Uani 1 1 d . . . . .
H55A H 0.2667 0.0171 0.2014 0.063 Uiso 1 1 calc R U . . .
C56 C 0.4745(4) 0.3796(4) 0.2818(3) 0.0483(13) Uani 1 1 d . . . . .
H56A H 0.4931 0.3635 0.2376 0.058 Uiso 1 1 calc R U . . .
C57 C 0.4309(4) 0.4789(4) 0.0986(3) 0.0479(13) Uani 1 1 d . . . . .
H57A H 0.3649 0.4966 0.1082 0.058 Uiso 1 1 calc R U . . .
C58 C 0.8310(4) 0.5980(4) -0.2808(3) 0.0469(13) Uani 1 1 d . . . . .
C59 C 0.0799(4) -0.0601(5) 0.3074(3) 0.0610(16) Uani 1 1 d . . . . .
H59A H 0.0168 -0.0803 0.3088 0.073 Uiso 1 1 calc R U . . .
C60 C 1.1455(4) 0.1912(4) -0.2977(3) 0.0491(13) Uani 1 1 d . . . . .
H60A H 1.1712 0.1423 -0.3227 0.059 Uiso 1 1 calc R U . . .
C61 C 0.7325(4) 0.7368(4) -0.2884(3) 0.0503(13) Uani 1 1 d . . . . .
H61A H 0.6987 0.7800 -0.3136 0.060 Uiso 1 1 calc R U . . .
C62 C 0.7789(4) 0.6622(4) -0.3185(3) 0.0510(14) Uani 1 1 d . . . . .
H62A H 0.7759 0.6542 -0.3635 0.061 Uiso 1 1 calc R U . . .
C63 C 1.0450(4) 0.3299(4) -0.2864(3) 0.0474(13) Uani 1 1 d . . . . .
C64 C 1.0836(4) 0.2548(4) -0.3236(3) 0.0534(14) Uani 1 1 d . . . . .
H64A H 1.0668 0.2488 -0.3657 0.064 Uiso 1 1 calc R U . . .
C65 C 0.4371(5) 0.4682(4) 0.2941(3) 0.0563(15) Uani 1 1 d . . . . .
H65A H 0.4310 0.5112 0.2579 0.068 Uiso 1 1 calc R U . . .
C66 C 0.3641(4) 0.4111(4) 0.7151(3) 0.0500(13) Uani 1 1 d . . . . .
H66A H 0.3490 0.4739 0.7170 0.060 Uiso 1 1 calc R U . . .
C67 C 0.1362(5) -0.0304(5) 0.2461(3) 0.0658(18) Uani 1 1 d . . . . .
H67A H 0.1098 -0.0299 0.2066 0.079 Uiso 1 1 calc R U . . .
C68 C 0.0189(5) -0.1729(5) 0.7259(3) 0.0691(19) Uani 1 1 d . . . . .
H68A H -0.0247 -0.1985 0.7623 0.083 Uiso 1 1 calc R U . . .
C69 C 0.9749(5) 0.3962(4) -0.3105(3) 0.0553(15) Uani 1 1 d . . . . .
C70 C 0.8788(5) 0.5158(4) -0.3083(3) 0.0562(15) Uani 1 1 d . . . . .
C71 C -0.0054(4) -0.1664(5) 0.6624(3) 0.0599(16) Uani 1 1 d . . . . .
H71A H -0.0655 -0.1870 0.6562 0.072 Uiso 1 1 calc R U . . .
C72 C 1.4425(6) 0.0938(5) -0.0620(4) 0.0702(18) Uani 1 1 d . . . . .
O11 O 0.4124(3) 0.3893(2) 0.53285(18) 0.0457(9) Uani 1 1 d . . . . .
O12 O 0.2970(3) -0.0836(3) 0.74583(18) 0.0473(9) Uani 1 1 d . . . . .
O13 O 1.1368(2) 0.1520(2) 0.02456(18) 0.0422(8) Uani 1 1 d . . . . .
O14 O 1.2153(3) 0.2228(2) -0.10478(17) 0.0409(8) Uani 1 1 d . . . . .
O15 O 0.4267(2) 0.0452(3) 0.24537(18) 0.0435(8) Uani 1 1 d . . . . .
O16 O 0.5908(3) -0.0690(2) 0.23998(17) 0.0430(8) Uani 1 1 d . . . . .
O17 O 1.0275(3) 0.2701(2) 0.0177(2) 0.0510(10) Uani 1 1 d . . . . .
O18 O 0.5350(3) 0.1940(2) 0.26567(18) 0.0471(9) Uani 1 1 d . . . . .
O19 O 1.1234(3) 0.3546(2) -0.10133(18) 0.0482(9) Uani 1 1 d . . . . .
O20 O 0.6545(2) 0.6738(2) 0.04791(19) 0.0430(8) Uani 1 1 d . . . . .
O21 O 0.5131(3) 0.1639(2) 0.37772(18) 0.0502(9) Uani 1 1 d . . . . .
O22 O 0.5555(3) -0.0954(2) 0.35221(18) 0.0534(10) Uani 1 1 d . . . . .
O23 O 0.7636(2) 0.5563(2) 0.0284(2) 0.0497(9) Uani 1 1 d . . . . .
O24 O 1.2637(3) 0.2482(2) 0.07946(18) 0.0439(8) Uani 1 1 d . . . . .
O25 O 0.3262(2) -0.0456(3) 0.63424(18) 0.0519(10) Uani 1 1 d . . . . .
O26 O 0.9448(3) 0.4687(3) -0.27405(18) 0.0502(9) Uani 1 1 d . . . . .
Cl2 Cl 1.0000 0.5000 0.0000 0.0474(4) Uani 1 2 d S . P . .
Cl1 Cl 0.5000 0.0000 0.5000 0.0546(5) Uani 1 2 d S . P . .
C102 C 0.2910(15) 0.6891(11) 0.2406(10) 0.167(7) Uani 1 1 d . . . . .
N16 N 0.2770(14) 0.6247(14) 0.2127(9) 0.224(7) Uani 1 1 d . . . . .
C100 C 0.3058(19) 0.7519(13) 0.2798(14) 0.269(12) Uani 1 1 d . . . . .
H10B H 0.3138 0.8105 0.2539 0.404 Uiso 1 1 calc R U . . .
H10C H 0.2505 0.7561 0.3155 0.404 Uiso 1 1 calc R U . . .
H10D H 0.3639 0.7354 0.2988 0.404 Uiso 1 1 calc R U . . .

loop_
_atom_site_aniso_label
_atom_site_aniso_U_11
_atom_site_aniso_U_22
_atom_site_aniso_U_33
_atom_site_aniso_U_23
_atom_site_aniso_U_13
_atom_site_aniso_U_12
Cu1 0.1184(8) 0.0747(6) 0.0627(5) -0.0025(4) 0.0160(5) 0.0205(5)
N1 0.041(2) 0.043(2) 0.050(3) 0.016(2) -0.006(2) -0.0131(19)
Cu2 0.0328(3) 0.0363(3) 0.0282(3) 0.0013(2) -0.0004(2) -0.0045(2)
N2 0.037(2) 0.048(3) 0.048(3) 0.015(2) -0.0083(19) -0.014(2)
Cu3 0.0305(3) 0.0295(3) 0.0392(3) -0.0005(2) -0.0007(2) 0.0007(2)
N3 0.095(4) 0.039(3) 0.045(3) -0.002(2) 0.003(3) 0.017(3)
Cu4 0.0281(3) 0.0338(3) 0.0279(3) -0.0001(2) -0.0003(2) -0.0044(2)
N4 0.097(4) 0.042(3) 0.043(3) 0.002(2) 0.001(3) 0.021(3)
Cu5 0.0269(3) 0.0261(3) 0.0321(3) 0.0003(2) -0.0006(2) -0.0023(2)
N5 0.104(5) 0.085(4) 0.060(4) -0.030(3) -0.039(3) 0.032(4)
O5 0.060(2) 0.062(2) 0.037(2) -0.0032(17) -0.0129(18) 0.021(2)
N6 0.110(5) 0.092(4) 0.064(4) -0.031(3) -0.050(4) 0.036(4)
N12 0.060(3) 0.055(3) 0.073(4) -0.007(3) -0.005(3) 0.020(3)
N7 0.039(3) 0.086(4) 0.053(3) -0.010(3) -0.003(2) -0.025(2)
N8 0.039(3) 0.084(4) 0.054(3) -0.007(3) -0.004(2) -0.023(2)
O8 0.0366(18) 0.0378(19) 0.053(2) 0.0085(16) 0.0028(16) -0.0109(15)
N9 0.122(8) 0.119(8) 0.182(11) -0.001(8) -0.035(7) -0.031(7)
O9 0.0329(18) 0.064(2) 0.047(2) -0.0073(18) -0.0060(16) -0.0169(17)
N10 0.118(6) 0.081(5) 0.069(4) 0.000(3) 0.024(4) 0.033(4)
C3 0.085(5) 0.069(5) 0.061(4) 0.002(4) 0.021(4) 0.015(4)
C2 0.118(7) 0.130(8) 0.057(5) -0.013(5) 0.015(5) 0.008(6)
N15 0.116(5) 0.121(7) 0.108(6) 0.025(5) -0.009(4) 0.026(5)
C201 0.098(3) 0.088(3) 0.090(3) -0.0203(19) -0.0072(18) -0.0070(19)
C200 0.114(7) 0.114(8) 0.124(8) 0.013(6) -0.015(5) 0.038(6)
C203 0.107(7) 0.157(10) 0.096(7) 0.007(7) -0.026(6) -0.012(7)
O10 0.0337(19) 0.090(3) 0.037(2) -0.0015(19) -0.0049(15) -0.0169(19)
N11 0.094(5) 0.047(3) 0.094(5) -0.006(3) -0.007(4) 0.008(3)
C1 0.107(7) 0.110(7) 0.110(7) 0.030(6) -0.021(6) -0.040(6)
C4 0.069(4) 0.050(4) 0.091(5) -0.006(4) -0.016(4) -0.002(3)
C5 0.071(6) 0.127(9) 0.146(10) -0.021(7) -0.013(6) 0.015(6)
C6 0.059(5) 0.121(8) 0.081(5) 0.006(6) -0.012(4) -0.030(5)
C7 0.067(5) 0.125(8) 0.102(7) -0.024(6) 0.004(5) 0.027(5)
C8 0.031(2) 0.045(3) 0.028(2) 0.000(2) -0.0007(19) -0.009(2)
C9 0.038(3) 0.034(2) 0.032(2) -0.0017(19) -0.001(2) -0.006(2)
C10 0.043(3) 0.028(2) 0.038(3) 0.004(2) -0.002(2) -0.010(2)
C11 0.029(2) 0.045(3) 0.041(3) 0.000(2) 0.000(2) -0.005(2)
C12 0.039(3) 0.034(3) 0.036(3) 0.000(2) -0.002(2) -0.005(2)
C13 0.029(2) 0.044(3) 0.042(3) -0.001(2) 0.006(2) -0.006(2)
C14 0.034(3) 0.050(3) 0.050(3) -0.008(2) -0.001(2) -0.013(2)
C15 0.031(2) 0.041(3) 0.041(3) 0.001(2) -0.004(2) -0.005(2)
C16 0.026(2) 0.046(3) 0.037(3) 0.004(2) -0.0048(19) -0.008(2)
C17 0.032(2) 0.040(3) 0.046(3) -0.006(2) -0.004(2) -0.006(2)
C18 0.037(3) 0.040(3) 0.036(3) -0.006(2) 0.001(2) -0.005(2)
C19 0.040(3) 0.038(3) 0.035(3) -0.007(2) -0.001(2) -0.005(2)
C20 0.035(3) 0.047(3) 0.045(3) -0.006(2) -0.009(2) -0.007(2)
C21 0.054(3) 0.037(3) 0.041(3) -0.003(2) -0.004(2) 0.000(2)
C22 0.038(3) 0.050(3) 0.039(3) 0.001(2) -0.002(2) -0.005(2)
C23 0.040(3) 0.036(3) 0.035(3) 0.002(2) -0.001(2) -0.010(2)
C24 0.048(3) 0.033(3) 0.035(3) 0.003(2) -0.006(2) 0.000(2)
C25 0.032(2) 0.047(3) 0.036(3) 0.007(2) -0.005(2) -0.013(2)
C26 0.032(3) 0.046(3) 0.051(3) -0.001(2) -0.004(2) -0.007(2)
C27 0.051(3) 0.035(3) 0.049(3) 0.001(2) 0.003(2) -0.017(2)
C28 0.033(2) 0.040(3) 0.040(3) -0.003(2) -0.002(2) -0.005(2)
C29 0.038(3) 0.043(3) 0.049(3) 0.005(2) -0.011(2) 0.000(2)
C30 0.036(3) 0.038(3) 0.041(3) -0.002(2) -0.007(2) -0.003(2)
C31 0.054(3) 0.035(3) 0.043(3) -0.008(2) -0.003(2) 0.004(2)
C32 0.032(2) 0.048(3) 0.032(2) 0.008(2) -0.0063(19) -0.012(2)
C33 0.035(2) 0.039(3) 0.035(3) 0.000(2) -0.002(2) -0.004(2)
C34 0.036(3) 0.054(3) 0.049(3) -0.012(3) -0.006(2) -0.009(2)
C35 0.033(2) 0.034(2) 0.044(3) -0.006(2) -0.001(2) -0.003(2)
C36 0.049(3) 0.031(2) 0.043(3) 0.000(2) 0.001(2) -0.005(2)
C37 0.037(3) 0.031(2) 0.039(3) -0.003(2) 0.001(2) -0.005(2)
C38 0.054(3) 0.041(3) 0.037(3) -0.008(2) -0.009(2) 0.001(2)
C39 0.039(3) 0.048(3) 0.039(3) 0.004(2) -0.009(2) 0.001(2)
C40 0.044(3) 0.037(3) 0.034(3) 0.010(2) -0.005(2) -0.014(2)
C41 0.048(3) 0.047(3) 0.035(3) -0.001(2) -0.003(2) -0.008(2)
C42 0.044(3) 0.040(3) 0.033(3) -0.007(2) 0.000(2) -0.004(2)
C43 0.035(3) 0.051(3) 0.053(3) -0.012(3) -0.008(2) -0.009(2)
C44 0.042(3) 0.037(3) 0.046(3) -0.007(2) 0.001(2) -0.006(2)
C45 0.035(3) 0.044(3) 0.032(2) 0.001(2) -0.003(2) -0.010(2)
C46 0.035(3) 0.037(3) 0.044(3) -0.003(2) -0.006(2) -0.004(2)
C47 0.033(2) 0.039(3) 0.041(3) 0.003(2) -0.004(2) -0.008(2)
C48 0.070(4) 0.052(3) 0.037(3) -0.012(2) 0.001(3) -0.010(3)
C49 0.034(3) 0.051(3) 0.049(3) 0.011(2) -0.006(2) -0.014(2)
C50 0.069(4) 0.038(3) 0.049(3) 0.005(2) -0.006(3) 0.004(3)
C51 0.059(3) 0.026(2) 0.056(3) 0.004(2) 0.006(3) -0.006(2)
C52 0.063(3) 0.033(3) 0.042(3) 0.001(2) -0.004(3) 0.002(2)
C53 0.038(3) 0.075(4) 0.046(3) 0.008(3) -0.002(2) -0.018(3)
C54 0.048(3) 0.034(3) 0.039(3) -0.005(2) -0.002(2) -0.003(2)
C55 0.044(3) 0.072(4) 0.042(3) -0.005(3) -0.006(2) -0.011(3)
C56 0.056(3) 0.043(3) 0.043(3) 0.004(2) -0.004(2) -0.001(2)
C57 0.030(3) 0.061(4) 0.049(3) 0.004(3) 0.000(2) -0.004(2)
C58 0.043(3) 0.056(3) 0.043(3) -0.002(2) -0.013(2) 0.000(2)
C59 0.041(3) 0.084(5) 0.064(4) -0.015(3) -0.016(3) -0.020(3)
C60 0.053(3) 0.048(3) 0.046(3) -0.018(3) -0.001(3) 0.000(3)
C61 0.047(3) 0.053(3) 0.053(3) 0.011(3) -0.020(3) 0.000(3)
C62 0.048(3) 0.067(4) 0.040(3) 0.001(3) -0.017(2) 0.005(3)
C63 0.056(3) 0.048(3) 0.040(3) -0.011(2) -0.009(2) 0.001(3)
C64 0.061(4) 0.057(3) 0.046(3) -0.018(3) -0.012(3) -0.002(3)
C65 0.077(4) 0.043(3) 0.047(3) 0.009(3) -0.011(3) 0.000(3)
C66 0.063(4) 0.037(3) 0.048(3) -0.009(2) -0.001(3) -0.002(2)
C67 0.057(4) 0.100(5) 0.046(3) -0.008(3) -0.017(3) -0.025(4)
C68 0.046(3) 0.097(5) 0.059(4) 0.011(4) 0.003(3) -0.029(3)
C69 0.069(4) 0.060(4) 0.041(3) -0.016(3) -0.014(3) 0.005(3)
C70 0.065(4) 0.065(4) 0.043(3) -0.007(3) -0.022(3) 0.010(3)
C71 0.035(3) 0.081(4) 0.064(4) -0.002(3) -0.004(3) -0.024(3)
C72 0.073(5) 0.064(4) 0.071(4) -0.004(3) -0.012(4) 0.020(4)
O11 0.061(2) 0.0341(18) 0.040(2) -0.0030(15) -0.0048(17) 0.0053(16)
O12 0.0350(18) 0.069(3) 0.037(2) -0.0008(17) -0.0014(15) -0.0128(17)
O13 0.0375(19) 0.0327(18) 0.053(2) 0.0021(15) 0.0004(16) -0.0045(15)
O14 0.045(2) 0.0352(18) 0.0420(19) -0.0050(15) -0.0059(16) 0.0013(15)
O15 0.0354(18) 0.054(2) 0.040(2) -0.0004(16) -0.0047(15) -0.0052(16)
O16 0.051(2) 0.0401(19) 0.0342(19) 0.0020(15) 0.0011(15) -0.0004(16)
O17 0.0355(19) 0.0311(19) 0.080(3) 0.0108(18) 0.0018(18) -0.0060(15)
O18 0.063(2) 0.040(2) 0.036(2) -0.0030(15) -0.0031(17) -0.0018(17)
O19 0.063(2) 0.043(2) 0.040(2) -0.0106(16) -0.0150(17) 0.0130(18)
O20 0.0367(18) 0.0355(19) 0.054(2) -0.0014(16) 0.0009(16) -0.0056(15)
O21 0.078(3) 0.0339(19) 0.036(2) -0.0014(15) -0.0045(18) 0.0041(18)
O22 0.087(3) 0.0348(19) 0.034(2) -0.0036(15) 0.0029(19) -0.0027(19)
O23 0.0317(19) 0.0371(19) 0.076(3) -0.0023(18) 0.0046(17) -0.0074(15)
O24 0.0417(19) 0.045(2) 0.044(2) -0.0018(16) -0.0082(16) 0.0042(16)
O25 0.0310(18) 0.081(3) 0.041(2) 0.0105(19) -0.0030(16) -0.0141(18)
O26 0.057(2) 0.056(2) 0.040(2) -0.0104(17) -0.0160(17) 0.0102(18)
Cl2 0.0452(10) 0.0375(9) 0.0536(11) 0.0016(8) 0.0010(8) 0.0141(8)
Cl1 0.0590(12) 0.0744(13) 0.0260(9) 0.0047(8) 0.0019(8) -0.0045(10)
C102 0.217(17) 0.100(10) 0.198(17) -0.041(10) -0.076(13) 0.052(11)
N16 0.259(19) 0.216(18) 0.207(16) -0.026(14) -0.087(14) 0.069(15)
C100 0.31(3) 0.143(15) 0.37(3) -0.103(19) -0.07(2) 0.015(16)

loop_
_atom_type_symbol
_atom_type_description
_atom_type_scat_dispersion_real
_atom_type_scat_dispersion_imag
_atom_type_scat_source
C C 0.0033 0.0016 'International Tables Vol C Tables 4.2.6.8 and 6.1.1.4'
H H 0.0000 0.0000 'International Tables Vol C Tables 4.2.6.8 and 6.1.1.4'
Cu Cu 0.3201 1.2651 'International Tables Vol C Tables 4.2.6.8 and 6.1.1.4'
N N 0.0061 0.0033 'International Tables Vol C Tables 4.2.6.8 and 6.1.1.4'
O O 0.0106 0.0060 'International Tables Vol C Tables 4.2.6.8 and 6.1.1.4'
Cl Cl 0.1484 0.1585 'International Tables Vol C Tables 4.2.6.8 and 6.1.1.4'

loop_
_geom_angle_atom_site_label_1
_geom_angle_atom_site_label_2
_geom_angle_atom_site_label_3
_geom_angle
_geom_angle_site_symmetry_1
_geom_angle_site_symmetry_3
_geom_angle_publ_flag
N10 Cu1 N15 109.2(3) . . ?
N10 Cu1 N11 117.8(3) . . ?
N15 Cu1 N11 100.4(3) . . ?
N10 Cu1 N3 126.0(2) . . ?
N15 Cu1 N3 103.7(3) . . ?
N11 Cu1 N3 96.0(2) . . ?
C40 N1 N2 106.8(4) . . ?
C40 N1 Cu2 121.6(3) . . ?
N2 N1 Cu2 102.0(3) . . ?
O15 Cu2 O12 171.47(15) . 2_656 ?
O15 Cu2 O18 90.26(16) . . ?
O12 Cu2 O18 88.38(16) 2_656 . ?
O15 Cu2 O16 87.87(15) . . ?
O12 Cu2 O16 91.69(16) 2_656 . ?
O18 Cu2 O16 167.79(14) . . ?
O15 Cu2 N1 99.31(15) . . ?
O12 Cu2 N1 89.11(15) 2_656 . ?
O18 Cu2 N1 89.89(15) . . ?
O16 Cu2 N1 102.32(15) . . ?
O15 Cu2 Cu4 86.50(10) . . ?
O12 Cu2 Cu4 84.97(10) 2_656 . ?
O18 Cu2 Cu4 82.56(10) . . ?
O16 Cu2 Cu4 85.28(10) . . ?
N1 Cu2 Cu4 170.52(11) . . ?
C25 N2 N1 106.5(4) . . ?
O24 Cu3 O13 87.55(15) . . ?
O24 Cu3 O14 168.58(14) . . ?
O13 Cu3 O14 89.15(15) . . ?
O24 Cu3 O20 89.39(15) . 2_765 ?
O13 Cu3 O20 167.19(14) . 2_765 ?
O14 Cu3 O20 91.43(15) . 2_765 ?
O24 Cu3 N12 99.99(18) . . ?
O13 Cu3 N12 103.61(18) . . ?
O14 Cu3 N12 91.40(18) . . ?
O20 Cu3 N12 89.17(18) 2_765 . ?
O24 Cu3 Cu5 85.51(10) . . ?
O13 Cu3 Cu5 84.49(10) . . ?
O14 Cu3 Cu5 83.29(10) . . ?
O20 Cu3 Cu5 82.87(10) 2_765 . ?
N12 Cu3 Cu5 170.30(15) . . ?
C31 N3 N4 106.7(4) . . ?
C31 N3 Cu1 138.5(4) . . ?
N4 N3 Cu1 114.3(3) . . ?
O21 Cu4 O22 166.68(15) . . ?
O21 Cu4 O25 89.43(18) . 2_656 ?
O22 Cu4 O25 89.80(19) . 2_656 ?
O21 Cu4 O10 88.92(18) . . ?
O22 Cu4 O10 88.01(19) . . ?
O25 Cu4 O10 163.29(15) 2_656 . ?
O21 Cu4 Cl1 94.94(11) . . ?
O22 Cu4 Cl1 98.33(11) . . ?
O25 Cu4 Cl1 97.81(11) 2_656 . ?
O10 Cu4 Cl1 98.90(11) . . ?
O21 Cu4 Cu2 84.72(11) . . ?
O22 Cu4 Cu2 82.00(11) . . ?
O25 Cu4 Cu2 82.45(11) 2_656 . ?
O10 Cu4 Cu2 80.84(11) . . ?
Cl1 Cu4 Cu2 179.58(3) . . ?
C52 N4 N3 105.9(4) . . ?
O23 Cu5 O17 166.15(15) 2_765 . ?
O23 Cu5 O5 89.33(18) 2_765 . ?
O17 Cu5 O5 87.59(18) . . ?
O23 Cu5 O19 89.81(17) 2_765 . ?
O17 Cu5 O19 89.58(18) . . ?
O5 Cu5 O19 164.54(15) . . ?
O23 Cu5 Cl2 96.02(11) 2_765 . ?
O17 Cu5 Cl2 97.81(11) . . ?
O5 Cu5 Cl2 100.17(11) . . ?
O19 Cu5 Cl2 95.27(10) . . ?
O23 Cu5 Cu3 83.96(11) 2_765 . ?
O17 Cu5 Cu3 82.22(11) . . ?
O5 Cu5 Cu3 81.02(11) . . ?
O19 Cu5 Cu3 83.54(10) . . ?
Cl2 Cu5 Cu3 178.81(3) . . ?
C69 N5 N6 106.7(5) . . ?
C47 O5 Cu5 126.5(3) . . ?
C70 N6 N5 106.4(5) . . ?
C72 N12 Cu3 157.4(6) . . ?
C43 N7 N8 106.3(4) . . ?
C14 N8 N7 106.7(4) . . ?
C40 O8 C25 104.1(4) . . ?
C14 O9 C43 103.3(4) . . ?
C3 N10 Cu1 169.8(8) . . ?
N10 C3 C2 176.5(9) . . ?
C3 C2 H2D 109.5 . . ?
C3 C2 H2E 109.5 . . ?
H2D C2 H2E 109.5 . . ?
C3 C2 H2F 109.5 . . ?
H2D C2 H2F 109.5 . . ?
H2E C2 H2F 109.5 . . ?
C201 N15 Cu1 162.7(8) . . ?
N15 C201 C200 165.4(8) . . ?
C201 C200 H20B 109.5 . . ?
C201 C200 H20C 109.5 . . ?
H20B C200 H20C 109.5 . . ?
C201 C200 H20D 109.5 . . ?
H20B C200 H20D 109.5 . . ?
H20C C200 H20D 109.5 . . ?
N17 C205 C203 169.2(15) . . ?
C205 C203 H20A 109.5 . . ?
C205 C203 H20E 109.5 . . ?
H20A C203 H20E 109.5 . . ?
C205 C203 H20F 109.5 . . ?
H20A C203 H20F 109.5 . . ?
H20E C203 H20F 109.5 . . ?
C35 O10 Cu4 126.2(3) . . ?
C4 N11 Cu1 156.6(6) . . ?
C4 C1 H1AB 109.5 . . ?
C4 C1 H1B 109.5 . . ?
H1AB C1 H1B 109.5 . . ?
C4 C1 H1C 109.5 . . ?
H1AB C1 H1C 109.5 . . ?
H1B C1 H1C 109.5 . . ?
N11 C4 C1 178.9(9) . . ?
C6 C5 H5B 109.5 . . ?
C6 C5 H5C 109.5 . . ?
H5B C5 H5C 109.5 . . ?
C6 C5 H5D 109.5 . . ?
H5B C5 H5D 109.5 . . ?
H5C C5 H5D 109.5 . . ?
N9 C6 C5 178.6(13) . . ?
C72 C7 H7A 109.5 . . ?
C72 C7 H7B 109.5 . . ?
H7A C7 H7B 109.5 . . ?
C72 C7 H7C 109.5 . . ?
H7A C7 H7C 109.5 . . ?
H7B C7 H7C 109.5 . . ?
C16 C8 C22 119.7(4) . . ?
C16 C8 C45 118.6(4) . . ?
C22 C8 C45 121.7(5) . . ?
C36 C9 C10 118.8(4) . . ?
C36 C9 C12 122.8(4) . . ?
C10 C9 C12 118.3(4) . . ?
C23 C10 C9 120.8(4) . . ?
C23 C10 H10A 119.6 . . ?
C9 C10 H10A 119.6 . . ?
C13 C11 C53 119.7(5) . . ?
C13 C11 C28 118.3(4) . . ?
C53 C11 C28 121.8(5) . . ?
O17 C12 O13 125.4(4) . . ?
O17 C12 C9 116.6(4) . . ?
O13 C12 C9 118.0(4) . . ?
C11 C13 C26 121.0(5) . . ?
C11 C13 H13A 119.5 . . ?
C26 C13 H13A 119.5 . . ?
N8 C14 O9 111.8(5) . . ?
N8 C14 C26 130.4(5) . . ?
O9 C14 C26 117.8(4) . . ?
C39 C15 C29 119.1(5) 2_765 2_765 ?
C39 C15 C47 117.7(4) 2_765 . ?
C29 C15 C47 123.2(5) 2_765 . ?
C8 C16 C32 120.8(4) . . ?
C8 C16 H16A 119.6 . . ?
C32 C16 H16A 119.6 . . ?
C20 C17 C55 119.3(5) . . ?
C20 C17 C35 118.5(5) . . ?
C55 C17 C35 122.2(5) . . ?
C41 C18 C42 119.2(5) 2_656 2_656 ?
C41 C18 C33 122.4(5) 2_656 . ?
C42 C18 C33 118.3(4) 2_656 . ?
C38 C19 C44 119.3(5) . . ?
C38 C19 C37 118.9(4) . . ?
C44 C19 C37 121.8(5) . . ?
C17 C20 C34 121.2(5) . . ?
C17 C20 H20G 119.4 . . ?
C34 C20 H20G 119.4 . . ?
C24 C21 C50 119.8(5) . . ?
C24 C21 C52 119.0(5) . . ?
C50 C21 C52 121.0(5) . . ?
C8 C22 C57 119.9(5) . . ?
C8 C22 H22A 120.1 . . ?
C57 C22 H22A 120.1 . . ?
C10 C23 C27 119.3(5) . . ?
C10 C23 C40 118.6(4) . . ?
C27 C23 C40 122.0(4) . . ?
C21 C24 C30 120.7(5) . . ?
C21 C24 H24A 119.7 . . ?
C30 C24 H24A 119.7 . . ?
N2 C25 O8 111.4(4) . . ?
N2 C25 C32 130.1(5) . . ?
O8 C25 C32 118.2(4) . . ?
C71 C26 C13 118.8(5) . . ?
C71 C26 C14 122.1(5) . . ?
C13 C26 C14 119.0(5) . . ?
C51 C27 C23 119.8(5) . . ?
C51 C27 H27A 120.1 . . ?
C23 C27 H27A 120.1 . . ?
O12 C28 O25 125.2(4) . . ?
O12 C28 C11 118.9(4) . . ?
O25 C28 C11 115.9(4) . . ?
C61 C29 C15 119.7(5) . 2_765 ?
C61 C29 H29A 120.2 . . ?
C15 C29 H29A 120.2 2_765 . ?
C56 C30 C24 119.6(5) . . ?
C56 C30 C46 121.7(5) . . ?
C24 C30 C46 118.5(4) . . ?
N3 C31 O11 111.6(5) . . ?
N3 C31 C54 131.5(5) . . ?
O11 C31 C54 116.9(4) . . ?
C49 C32 C16 119.4(5) . . ?
C49 C32 C25 121.2(4) . . ?
C16 C32 C25 119.3(4) . . ?
O16 C33 O22 126.2(5) . . ?
O16 C33 C18 118.4(4) . . ?
O22 C33 C18 115.3(4) . . ?
C59 C34 C20 119.0(5) . . ?
C59 C34 C43 121.6(5) . . ?
C20 C34 C43 119.3(5) . . ?
O15 C35 O10 125.7(4) . . ?
O15 C35 C17 119.0(4) . . ?
O10 C35 C17 115.3(4) . . ?
C9 C36 C51 120.1(5) . . ?
C9 C36 H36A 119.9 . . ?
C51 C36 H36A 119.9 . . ?
O14 C37 O19 125.4(5) . . ?
O14 C37 C19 118.8(4) . . ?
O19 C37 C19 115.8(4) . . ?
C19 C38 C63 121.3(5) . . ?
C19 C38 H38A 119.3 . . ?
C63 C38 H38A 119.3 . . ?
C15 C39 C58 120.9(5) 2_765 . ?
C15 C39 H39A 119.5 2_765 . ?
C58 C39 H39A 119.5 . . ?
N1 C40 O8 111.0(4) . . ?
N1 C40 C23 132.0(5) . . ?
O8 C40 C23 116.9(4) . . ?
C48 C41 C18 119.1(5) . 2_656 ?
C48 C41 H41A 120.4 . . ?
C18 C41 H41A 120.4 2_656 . ?
C54 C42 C18 121.3(5) . 2_656 ?
C54 C42 H42A 119.4 . . ?
C18 C42 H42A 119.4 2_656 . ?
N7 C43 O9 111.9(5) . . ?
N7 C43 C34 130.0(5) . . ?
O9 C43 C34 118.1(4) . . ?
C19 C44 C60 119.5(5) . . ?
C19 C44 H44A 120.2 . . ?
C60 C44 H44A 120.2 . . ?
O20 C45 O23 126.3(4) . . ?
O20 C45 C8 119.0(4) . . ?
O23 C45 C8 114.7(4) . . ?
O21 C46 O18 126.1(5) . . ?
O21 C46 C30 116.0(4) . . ?
O18 C46 C30 117.9(4) . . ?
O5 C47 O24 125.5(5) . . ?
O5 C47 C15 115.7(4) . . ?
O24 C47 C15 118.8(4) . . ?
C66 C48 C41 121.7(5) . . ?
C66 C48 H48A 119.2 . . ?
C41 C48 H48A 119.2 . . ?
C57 C49 C32 119.6(5) . . ?
C57 C49 H49A 120.2 . . ?
C32 C49 H49A 120.2 . . ?
C65 C50 C21 119.3(5) . . ?
C65 C50 H50A 120.4 . . ?
C21 C50 H50A 120.4 . . ?
C27 C51 C36 121.1(5) . . ?
C27 C51 H51A 119.4 . . ?
C36 C51 H51A 119.4 . . ?
N4 C52 O11 112.2(5) . . ?
N4 C52 C21 130.5(5) . . ?
O11 C52 C21 117.3(4) . . ?
C11 C53 C68 119.1(6) . . ?
C11 C53 H53A 120.4 . . ?
C68 C53 H53A 120.4 . . ?
C42 C54 C66 119.3(5) . . ?
C42 C54 C31 118.3(5) . . ?
C66 C54 C31 122.4(5) . . ?
C67 C55 C17 119.8(5) . . ?
C67 C55 H55A 120.1 . . ?
C17 C55 H55A 120.1 . . ?
C30 C56 C65 119.6(5) . . ?
C30 C56 H56A 120.2 . . ?
C65 C56 H56A 120.2 . . ?
C49 C57 C22 120.7(5) . . ?
C49 C57 H57A 119.7 . . ?
C22 C57 H57A 119.7 . . ?
C39 C58 C62 119.4(5) . . ?
C39 C58 C70 118.3(5) . . ?
C62 C58 C70 122.2(5) . . ?
C34 C59 C67 119.6(5) . . ?
C34 C59 H59A 120.2 . . ?
C67 C59 H59A 120.2 . . ?
C64 C60 C44 121.2(5) . . ?
C64 C60 H60A 119.4 . . ?
C44 C60 H60A 119.4 . . ?
C62 C61 C29 121.7(5) . . ?
C62 C61 H61A 119.2 . . ?
C29 C61 H61A 119.2 . . ?
C61 C62 C58 119.1(5) . . ?
C61 C62 H62A 120.5 . . ?
C58 C62 H62A 120.5 . . ?
C38 C63 C64 118.7(5) . . ?
C38 C63 C69 119.7(5) . . ?
C64 C63 C69 121.6(5) . . ?
C60 C64 C63 119.9(5) . . ?
C60 C64 H64A 120.1 . . ?
C63 C64 H64A 120.1 . . ?
C50 C65 C56 121.0(5) . . ?
C50 C65 H65A 119.5 . . ?
C56 C65 H65A 119.5 . . ?
C48 C66 C54 119.4(5) . . ?
C48 C66 H66A 120.3 . . ?
C54 C66 H66A 120.3 . . ?
C55 C67 C59 121.1(5) . . ?
C55 C67 H67A 119.4 . . ?
C59 C67 H67A 119.4 . . ?
C71 C68 C53 120.7(6) . . ?
C71 C68 H68A 119.6 . . ?
C53 C68 H68A 119.6 . . ?
N5 C69 O26 111.4(5) . . ?
N5 C69 C63 130.2(5) . . ?
O26 C69 C63 118.4(5) . . ?
N6 C70 O26 111.3(5) . . ?
N6 C70 C58 130.8(5) . . ?
O26 C70 C58 117.8(5) . . ?
C68 C71 C26 120.6(5) . . ?
C68 C71 H71A 119.7 . . ?
C26 C71 H71A 119.7 . . ?
N12 C72 C7 178.4(9) . . ?
C31 O11 C52 103.6(4) . . ?
C28 O12 Cu2 121.5(3) . 2_656 ?
C12 O13 Cu3 121.5(3) . . ?
C37 O14 Cu3 122.8(3) . . ?
C35 O15 Cu2 119.8(3) . . ?
C33 O16 Cu2 120.4(3) . . ?
C12 O17 Cu5 124.9(3) . . ?
C46 O18 Cu2 123.6(3) . . ?
C37 O19 Cu5 122.9(3) . . ?
C45 O20 Cu3 122.6(3) . 2_765 ?
C46 O21 Cu4 122.8(3) . . ?
C33 O22 Cu4 125.9(3) . . ?
C45 O23 Cu5 123.2(3) . 2_765 ?
C47 O24 Cu3 120.2(3) . . ?
C28 O25 Cu4 124.7(3) . 2_656 ?
C69 O26 C70 104.2(4) . . ?
Cu5 Cl2 Cu5 180.0 . 2_765 ?
Cu4 Cl1 Cu4 180.0 2_656 . ?
N16 C102 C100 171(2) . . ?
C102 C100 H10B 109.5 . . ?
C102 C100 H10C 109.5 . . ?
H10B C100 H10C 109.5 . . ?
C102 C100 H10D 109.5 . . ?
H10B C100 H10D 109.5 . . ?
H10C C100 H10D 109.5 . . ?

loop_
_geom_bond_atom_site_label_1
_geom_bond_atom_site_label_2
_geom_bond_distance
_geom_bond_site_symmetry_2
_geom_bond_publ_flag
Cu1 N10 1.982(6) . ?
Cu1 N15 1.990(6) . ?
Cu1 N11 2.034(7) . ?
Cu1 N3 2.045(5) . ?
N1 C40 1.299(6) . ?
N1 N2 1.403(6) . ?
N1 Cu2 2.360(4) . ?
Cu2 O15 1.967(3) . ?
Cu2 O12 1.969(3) 2_656 ?
Cu2 O18 1.972(4) . ?
Cu2 O16 1.980(4) . ?
Cu2 Cu4 2.6635(9) . ?
N2 C25 1.294(6) . ?
Cu3 O24 1.971(4) . ?
Cu3 O13 1.972(3) . ?
Cu3 O14 1.981(3) . ?
Cu3 O20 1.994(3) 2_765 ?
Cu3 N12 2.210(5) . ?
Cu3 Cu5 2.6778(8) . ?
N3 C31 1.284(7) . ?
N3 N4 1.422(7) . ?
Cu4 O21 1.938(4) . ?
Cu4 O22 1.944(4) . ?
Cu4 O25 1.948(3) 2_656 ?
Cu4 O10 1.964(3) . ?
Cu4 Cl1 2.4612(7) . ?
N4 C52 1.277(7) . ?
Cu5 O23 1.949(3) 2_765 ?
Cu5 O17 1.950(3) . ?
Cu5 O5 1.953(4) . ?
Cu5 O19 1.956(4) . ?
Cu5 Cl2 2.4631(6) . ?
N5 C69 1.292(8) . ?
N5 N6 1.403(8) . ?
O5 C47 1.255(6) . ?
N6 C70 1.287(8) . ?
N12 C72 1.112(8) . ?
N7 C43 1.292(7) . ?
N7 N8 1.406(7) . ?
N8 C14 1.290(7) . ?
O8 C40 1.360(6) . ?
O8 C25 1.363(6) . ?
N9 C6 1.133(13) . ?
O9 C14 1.363(6) . ?
O9 C43 1.364(6) . ?
N10 C3 1.062(7) . ?
C3 C2 1.510(8) . ?
C2 H2D 0.9600 . ?
C2 H2E 0.9600 . ?
C2 H2F 0.9600 . ?
N15 C201 1.069(7) . ?
C201 C200 1.518(8) . ?
C200 H20B 0.9600 . ?
C200 H20C 0.9600 . ?
C200 H20D 0.9600 . ?
N17 C205 1.066(7) . ?
C205 C203 1.514(8) . ?
C203 H20A 0.9600 . ?
C203 H20E 0.9600 . ?
C203 H20F 0.9600 . ?
O10 C35 1.257(6) . ?
N11 C4 1.129(9) . ?
C1 C4 1.401(12) . ?
C1 H1AB 0.9600 . ?
C1 H1B 0.9600 . ?
C1 H1C 0.9600 . ?
C5 C6 1.398(15) . ?
C5 H5B 0.9600 . ?
C5 H5C 0.9600 . ?
C5 H5D 0.9600 . ?
C7 C72 1.503(10) . ?
C7 H7A 0.9600 . ?
C7 H7B 0.9600 . ?
C7 H7C 0.9600 . ?
C8 C16 1.374(7) . ?
C8 C22 1.385(7) . ?
C8 C45 1.509(6) . ?
C9 C36 1.382(7) . ?
C9 C10 1.396(7) . ?
C9 C12 1.489(6) . ?
C10 C23 1.387(7) . ?
C10 H10A 0.9300 . ?
C11 C13 1.385(7) . ?
C11 C53 1.387(7) . ?
C11 C28 1.488(7) . ?
C12 O17 1.261(6) . ?
C12 O13 1.263(6) . ?
C13 C26 1.386(7) . ?
C13 H13A 0.9300 . ?
C14 C26 1.459(8) . ?
C15 C39 1.380(7) 2_765 ?
C15 C29 1.396(7) 2_765 ?
C15 C47 1.490(7) . ?
C16 C32 1.400(7) . ?
C16 H16A 0.9300 . ?
C17 C20 1.378(7) . ?
C17 C55 1.387(7) . ?
C17 C35 1.504(7) . ?
C18 C41 1.386(7) 2_656 ?
C18 C42 1.389(7) 2_656 ?
C18 C33 1.503(7) . ?
C19 C38 1.384(7) . ?
C19 C44 1.392(7) . ?
C19 C37 1.492(7) . ?
C20 C34 1.389(7) . ?
C20 H20G 0.9300 . ?
C21 C24 1.382(7) . ?
C21 C50 1.398(8) . ?
C21 C52 1.459(7) . ?
C22 C57 1.392(7) . ?
C22 H22A 0.9300 . ?
C23 C27 1.394(7) . ?
C23 C40 1.459(7) . ?
C24 C30 1.385(7) . ?
C24 H24A 0.9300 . ?
C25 C32 1.450(7) . ?
C26 C71 1.386(8) . ?
C27 C51 1.363(8) . ?
C27 H27A 0.9300 . ?
C28 O12 1.252(6) . ?
C28 O25 1.270(6) . ?
C29 C61 1.377(8) . ?
C29 C15 1.396(7) 2_765 ?
C29 H29A 0.9300 . ?
C30 C56 1.383(7) . ?
C30 C46 1.503(7) . ?
C31 O11 1.357(6) . ?
C31 C54 1.458(7) . ?
C32 C49 1.391(7) . ?
C33 O16 1.247(6) . ?
C33 O22 1.256(6) . ?
C34 C59 1.380(8) . ?
C34 C43 1.456(8) . ?
C35 O15 1.254(6) . ?
C36 C51 1.386(7) . ?
C36 H36A 0.9300 . ?
C37 O14 1.260(6) . ?
C37 O19 1.269(6) . ?
C38 C63 1.390(7) . ?
C38 H38A 0.9300 . ?
C39 C15 1.380(7) 2_765 ?
C39 C58 1.388(7) . ?
C39 H39A 0.9300 . ?
C41 C48 1.380(8) . ?
C41 C18 1.386(7) 2_656 ?
C41 H41A 0.9300 . ?
C42 C54 1.377(7) . ?
C42 C18 1.389(7) 2_656 ?
C42 H42A 0.9300 . ?
C44 C60 1.396(8) . ?
C44 H44A 0.9300 . ?
C45 O20 1.246(6) . ?
C45 O23 1.263(6) . ?
C46 O21 1.249(6) . ?
C46 O18 1.255(6) . ?
C47 O24 1.257(6) . ?
C48 C66 1.374(8) . ?
C48 H48A 0.9300 . ?
C49 C57 1.378(8) . ?
C49 H49A 0.9300 . ?
C50 C65 1.371(8) . ?
C50 H50A 0.9300 . ?
C51 H51A 0.9300 . ?
C52 O11 1.366(6) . ?
C53 C68 1.393(8) . ?
C53 H53A 0.9300 . ?
C54 C66 1.387(7) . ?
C55 C67 1.367(8) . ?
C55 H55A 0.9300 . ?
C56 C65 1.394(8) . ?
C56 H56A 0.9300 . ?
C57 H57A 0.9300 . ?
C58 C62 1.402(8) . ?
C58 C70 1.445(8) . ?
C59 C67 1.388(9) . ?
C59 H59A 0.9300 . ?
C60 C64 1.359(8) . ?
C60 H60A 0.9300 . ?
C61 C62 1.369(8) . ?
C61 H61A 0.9300 . ?
C62 H62A 0.9300 . ?
C63 C64 1.411(8) . ?
C63 C69 1.447(8) . ?
C64 H64A 0.9300 . ?
C65 H65A 0.9300 . ?
C66 H66A 0.9300 . ?
C67 H67A 0.9300 . ?
C68 C71 1.371(9) . ?
C68 H68A 0.9300 . ?
C69 O26 1.347(7) . ?
C70 O26 1.360(7) . ?
C71 H71A 0.9300 . ?
O12 Cu2 1.969(3) 2_656 ?
O20 Cu3 1.994(3) 2_765 ?
O23 Cu5 1.949(3) 2_765 ?
O25 Cu4 1.948(3) 2_656 ?
Cl2 Cu5 2.4631(6) 2_765 ?
Cl1 Cu4 2.4612(7) 2_656 ?
C102 N16 1.17(2) . ?
C102 C100 1.30(2) . ?
C100 H10B 0.9600 . ?
C100 H10C 0.9600 . ?
C100 H10D 0.9600 . ?
